data_1531136
loop_
_publ_author_name
'Bouzemi Friaa, B.'
'Boughzala, H.'
'Jouini, T.'

_publ_section_title
;
 Tripotassium trichromium(III) tetraarsenate K3 Cr3 (As O4)4: synthesis,
 structural study, IR spectroscopy characterization and ionic behavior
;
_journal_name_full 'Journal of Solid State Chemistry'
_journal_page_first 273
_journal_page_last 279
_journal_volume 173
_journal_year 2003
_chemical_formula_sum 'As4 Cr3 K3 O16'
_chemical_name_systematic 'K3 (Cr3 (As O4)4)'
_space_group_IT_number 64
_symmetry_space_group_name_Hall '-C 2ac 2'
_symmetry_space_group_name_H-M 'C m c a'
_cell_angle_alpha 90
_cell_angle_beta 90
_cell_angle_gamma 90
_cell_formula_units_Z 4
_cell_length_a 10.741
_cell_length_b 21.179
_cell_length_c 6.548
_cell_volume 1489.563
_citation_journal_id_ASTM JSSCBI
_cod_data_source_file BouzemiFriaa_JSSCBI_2003_1594.cif
_cod_data_source_block As4Cr3K3O16
_cod_database_code 1531136

loop_
_symmetry_equiv_pos_as_xyz
x,y,z
-x+1/2,-y,z+1/2
x,-y,-z
-x+1/2,y,-z+1/2
-x,-y,-z
x-1/2,y,-z-1/2
-x,y,z
x-1/2,-y,z-1/2
x+1/2,y+1/2,z
-x+1,-y+1/2,z+1/2
x+1/2,-y+1/2,-z
-x+1,y+1/2,-z+1/2
-x+1/2,-y+1/2,-z
x,y+1/2,-z-1/2
-x+1/2,y+1/2,z
x,-y+1/2,z-1/2

loop_
_atom_site_label
_atom_site_type_symbol
_atom_site_fract_x
_atom_site_fract_y
_atom_site_fract_z
_atom_site_occupancy
_atom_site_U_iso_or_equiv
As1 As+5 0 0.15408 0.06647 1 0.0
As2 As+5 0.25 -0.04534 0.25 1 0.0
Cr2 Cr+3 0.25 0.08809 0.25 1 0.0
K2 K+1 0.781 0.2228 0.624 0.38 0.0
O3 O-2 0.2865 0.0902 0.9501 1 0.0
O1 O-2 0 0.0885 0.9188 1 0.0
O5 O-2 0 0.2171 0.914 1 0.0
K1 K+1 0 0.162 0.5671 0.56 0.0
K3 K+1 -0.079 0.182 0.58 0.08 0.0
O2 O-2 0.1373 0.012 0.2062 1 0.0
O4 O-2 0.1263 0.1534 0.222 1 0.0
Cr1 Cr+3 0 0 0 1 0.0
